data_4088375
loop_
_publ_author_name
'Braunschweig, Holger'
'Dewhurst, Rian D.'
'Schneider, Christoph'

_publ_section_title
;
 Steric Control between Neutral Metal-Only Lewis Pairs and
 Metal-Stabilized Gallenium and Gallinium Cations
;
_journal_issue 7
_journal_name_full Organometallics
_journal_page_first 1002
_journal_paper_doi 10.1021/acs.organomet.6b00045
_journal_volume 35
_journal_year 2016
_chemical_formula_moiety 'C39 H45 Cl3 Fe Ga N2 O3 P'
_chemical_formula_sum 'C39 H45 Cl3 Fe Ga N2 O3 P'
_chemical_formula_weight 852.66
_space_group_crystal_system monoclinic
_space_group_IT_number 14
_space_group_name_Hall '-P 2ybc'
_space_group_name_H-M_alt 'P 1 21/c 1'
_atom_sites_solution_hydrogens geom
_atom_sites_solution_secondary iterative
_audit_creation_method SHELXL-2014/7
_cell_angle_alpha 90
_cell_angle_beta 101.19(2)
_cell_angle_gamma 90
_cell_formula_units_Z 4
_cell_length_a 9.826(2)
_cell_length_b 17.838(8)
_cell_length_c 22.715(8)
_cell_measurement_reflns_used 9879
_cell_measurement_temperature 100(2)
_cell_measurement_theta_max 26.71
_cell_measurement_theta_min 2.28
_cell_volume 3906(2)
_computing_cell_refinement 'Saint+ ver. V8.34A (Bruker AXS)'
_computing_data_collection 'APEX2 ver. 2014.9 (Bruker AXS)'
_computing_data_reduction 'Saint+ ver. V8.34A (Bruker AXS)'
_computing_molecular_graphics 'ShelXLe (Huebschle et all, 2011)'
_computing_publication_material 'SHELXL-2014/7 (Sheldrick, 2014)'
_computing_structure_refinement 'SHELXL-2014/7 (Sheldrick, 2014)'
_computing_structure_solution 'SHELXT (Sheldrick, 2012)'
_diffrn_ambient_temperature 100(2)
_diffrn_detector 'CMOS area detector (Photon 100)'
_diffrn_detector_area_resol_mean 8.333
_diffrn_measured_fraction_theta_full 0.998
_diffrn_measured_fraction_theta_max 0.996
_diffrn_measurement_device_type 'Bruker D8 Quest'
_diffrn_measurement_method '\f and \w scans'
_diffrn_radiation_type MoK\a
_diffrn_radiation_wavelength 0.71073
_diffrn_reflns_av_R_equivalents 0.1134
_diffrn_reflns_av_unetI/netI 0.0411
_diffrn_reflns_Laue_measured_fraction_full 0.998
_diffrn_reflns_Laue_measured_fraction_max 0.996
_diffrn_reflns_limit_h_max 12
_diffrn_reflns_limit_h_min -12
_diffrn_reflns_limit_k_max 22
_diffrn_reflns_limit_k_min -22
_diffrn_reflns_limit_l_max 28
_diffrn_reflns_limit_l_min -28
_diffrn_reflns_number 142428
_diffrn_reflns_point_group_measured_fraction_full 0.998
_diffrn_reflns_point_group_measured_fraction_max 0.996
_diffrn_reflns_theta_full 26.000
_diffrn_reflns_theta_max 26.856
_diffrn_reflns_theta_min 2.155
_diffrn_source 'microfocus sealed tube (Incoatec ImS)'
_exptl_absorpt_coefficient_mu 1.346
_exptl_absorpt_correction_T_max 0.7454
_exptl_absorpt_correction_T_min 0.6980
_exptl_absorpt_correction_type multi-scan
_exptl_absorpt_process_details 'SadAbs 2014/5 (Bruker AXS)'
_exptl_crystal_colour colourless
_exptl_crystal_density_diffrn 1.450
_exptl_crystal_description block
_exptl_crystal_F_000 1760
_exptl_crystal_size_max 0.162
_exptl_crystal_size_mid 0.081
_exptl_crystal_size_min 0.049
_refine_diff_density_max 1.285
_refine_diff_density_min -0.493
_refine_diff_density_rms 0.115
_refine_ls_extinction_method none
_refine_ls_goodness_of_fit_ref 1.108
_refine_ls_hydrogen_treatment constr
_refine_ls_matrix_type full
_refine_ls_number_parameters 460
_refine_ls_number_reflns 8380
_refine_ls_number_restraints 0
_refine_ls_restrained_S_all 1.108
_refine_ls_R_factor_all 0.0724
_refine_ls_R_factor_gt 0.0518
_refine_ls_shift/su_max 0.006
_refine_ls_shift/su_mean 0.000
_refine_ls_structure_factor_coef Fsqd
_refine_ls_weighting_details 'w=1/[\s^2^(Fo^2^)+(0.0486P)^2^+20.1038P] where P=(Fo^2^+2Fc^2^)/3'
_refine_ls_weighting_scheme calc
_refine_ls_wR_factor_gt 0.1328
_refine_ls_wR_factor_ref 0.1416
_reflns_Friedel_coverage 0.000
_reflns_number_gt 6708
_reflns_number_total 8380
_reflns_threshold_expression 'I > 2\s(I)'
_cod_data_source_file 3c.cif
_cod_data_source_block 3c
_cod_original_cell_volume 3906(3)
_cod_original_sg_symbol_H-M 'P 21/c'
_cod_database_code 4088375
_shelx_shelxl_version_number 2014/7
_shelx_space_group_comment
;
The symmetry employed for this shelxl refinement is uniquely defined
by the following loop, which should always be used as a source of
symmetry information in preference to the above space-group names.
They are only intended as comments.
;
_shelx_estimated_absorpt_t_min 0.811
_shelx_estimated_absorpt_t_max 0.937

loop_
_space_group_symop_operation_xyz
'x, y, z'
'-x, y+1/2, -z+1/2'
'-x, -y, -z'
'x, -y-1/2, z-1/2'

loop_
_atom_site_label
_atom_site_type_symbol
_atom_site_fract_x
_atom_site_fract_y
_atom_site_fract_z
_atom_site_U_iso_or_equiv
_atom_site_adp_type
_atom_site_occupancy
_atom_site_site_symmetry_order
_atom_site_calc_flag
_atom_site_refinement_flags_posn
_atom_site_refinement_flags_adp
Ga1 Ga 0.85136(5) 0.41970(2) 0.74618(2) 0.01195(12) Uani 1 1 d . .
Fe1 Fe 0.72998(6) 0.54093(3) 0.75141(2) 0.00974(14) Uani 1 1 d . .
Cl1 Cl 1.08149(11) 0.41625(6) 0.76359(5) 0.0201(2) Uani 1 1 d . .
P1 P 0.52679(11) 0.47787(7) 0.75482(5) 0.0158(2) Uani 1 1 d . .
O1 O 0.8000(3) 0.50316(17) 0.88006(13) 0.0165(6) Uani 1 1 d . .
N1 N 0.9506(4) 0.62563(19) 0.69781(15) 0.0129(7) Uani 1 1 d . .
C1 C 0.7818(4) 0.5190(2) 0.83025(19) 0.0127(8) Uani 1 1 d . .
Cl2 Cl 0.79879(12) 0.33838(6) 0.81373(5) 0.0214(2) Uani 1 1 d . .
O2 O 0.5703(3) 0.67964(18) 0.75682(16) 0.0254(7) Uani 1 1 d . .
N2 N 0.9999(3) 0.63096(19) 0.79421(15) 0.0110(7) Uani 1 1 d . .
C2 C 0.6353(4) 0.6268(2) 0.75517(18) 0.0140(8) Uani 1 1 d . .
O3 O 0.6351(3) 0.50914(17) 0.62315(13) 0.0172(6) Uani 1 1 d . .
Cl3 Cl 0.80016(12) 0.35371(6) 0.66142(5) 0.0200(2) Uani 1 1 d . .
C3 C 0.6822(4) 0.5235(2) 0.67198(19) 0.0132(8) Uani 1 1 d . .
C4 C 0.4961(5) 0.4514(3) 0.82817(19) 0.0196(9) Uani 1 1 d . .
H4A H 0.4043 0.4282 0.8239 0.029 Uiso 1 1 calc R U
H4B H 0.5001 0.4961 0.8535 0.029 Uiso 1 1 calc R U
H4C H 0.5672 0.4156 0.8467 0.029 Uiso 1 1 calc R U
C5 C 0.3747(5) 0.5340(3) 0.7250(3) 0.0354(13) Uani 1 1 d . .
H5A H 0.3820 0.5532 0.6853 0.053 Uiso 1 1 calc R U
H5B H 0.3688 0.5761 0.7521 0.053 Uiso 1 1 calc R U
H5C H 0.2913 0.5030 0.7216 0.053 Uiso 1 1 calc R U
C6 C 0.4884(5) 0.3914(3) 0.7124(2) 0.0269(11) Uani 1 1 d . .
H6A H 0.4941 0.4003 0.6704 0.040 Uiso 1 1 calc R U
H6B H 0.3946 0.3745 0.7147 0.040 Uiso 1 1 calc R U
H6C H 0.5557 0.3528 0.7293 0.040 Uiso 1 1 calc R U
C7 C 0.9044(4) 0.6010(2) 0.74743(18) 0.0108(8) Uani 1 1 d . .
C8 C 1.0711(5) 0.6681(2) 0.7136(2) 0.0192(9) Uani 1 1 d . .
H8 H 1.1221 0.6905 0.6866 0.023 Uiso 1 1 calc R U
C9 C 1.1015(4) 0.6714(2) 0.7724(2) 0.0174(9) Uani 1 1 d . .
H9 H 1.1784 0.6967 0.7958 0.021 Uiso 1 1 calc R U
C10 C 0.8826(4) 0.6224(2) 0.63501(17) 0.0120(8) Uani 1 1 d . .
C11 C 0.7901(5) 0.6801(2) 0.61310(19) 0.0166(9) Uani 1 1 d . .
C12 C 0.7277(5) 0.6783(2) 0.55244(19) 0.0180(9) Uani 1 1 d . .
H12 H 0.6633 0.7163 0.5366 0.022 Uiso 1 1 calc R U
C13 C 0.7579(5) 0.6218(2) 0.51448(19) 0.0171(9) Uani 1 1 d . .
C14 C 0.8563(4) 0.5685(2) 0.53727(18) 0.0155(9) Uani 1 1 d . .
H14 H 0.8802 0.5314 0.5111 0.019 Uiso 1 1 calc R U
C15 C 0.9218(4) 0.5677(2) 0.59784(19) 0.0146(8) Uani 1 1 d . .
C16 C 0.7618(5) 0.7454(3) 0.6511(2) 0.0242(10) Uani 1 1 d . .
H16A H 0.6954 0.7794 0.6268 0.036 Uiso 1 1 calc R U
H16B H 0.8486 0.7722 0.6662 0.036 Uiso 1 1 calc R U
H16C H 0.7231 0.7269 0.6850 0.036 Uiso 1 1 calc R U
C18 C 1.0336(5) 0.5115(3) 0.6192(2) 0.0191(9) Uani 1 1 d . .
H18A H 1.0098 0.4638 0.5984 0.029 Uiso 1 1 calc R U
H18B H 1.0424 0.5040 0.6626 0.029 Uiso 1 1 calc R U
H18C H 1.1218 0.5299 0.6108 0.029 Uiso 1 1 calc R U
C17 C 0.6854(5) 0.6183(3) 0.4491(2) 0.0255(10) Uani 1 1 d . .
H17A H 0.7545 0.6209 0.4234 0.038 Uiso 1 1 calc R U
H17B H 0.6211 0.6606 0.4401 0.038 Uiso 1 1 calc R U
H17C H 0.6336 0.5712 0.4417 0.038 Uiso 1 1 calc R U
C19 C 0.9945(4) 0.6334(2) 0.85718(18) 0.0129(8) Uani 1 1 d . .
C20 C 1.0784(4) 0.5868(2) 0.89772(18) 0.0136(8) Uani 1 1 d . .
C21 C 1.0637(4) 0.5895(2) 0.95771(19) 0.0163(9) Uani 1 1 d . .
H21 H 1.1190 0.5572 0.9859 0.020 Uiso 1 1 calc R U
C22 C 0.9718(5) 0.6375(2) 0.97744(19) 0.0178(9) Uani 1 1 d . .
C23 C 0.9001(5) 0.6885(2) 0.93706(19) 0.0178(9) Uani 1 1 d . .
H23 H 0.8417 0.7243 0.9507 0.021 Uiso 1 1 calc R U
C24 C 0.9114(4) 0.6886(2) 0.87657(18) 0.0145(8) Uani 1 1 d . .
C25 C 1.1865(5) 0.5363(3) 0.8801(2) 0.0208(9) Uani 1 1 d . .
H25A H 1.2034 0.5513 0.8406 0.031 Uiso 1 1 calc R U
H25B H 1.1535 0.4843 0.8782 0.031 Uiso 1 1 calc R U
H25C H 1.2728 0.5403 0.9098 0.031 Uiso 1 1 calc R U
C26 C 0.9504(6) 0.6355(3) 1.0415(2) 0.0266(11) Uani 1 1 d . .
H26A H 0.8991 0.6802 1.0495 0.040 Uiso 1 1 calc R U
H26B H 1.0407 0.6344 1.0689 0.040 Uiso 1 1 calc R U
H26C H 0.8975 0.5905 1.0476 0.040 Uiso 1 1 calc R U
C27 C 0.8444(5) 0.7513(2) 0.83617(19) 0.0198(9) Uani 1 1 d . .
H27A H 0.8358 0.7363 0.7941 0.030 Uiso 1 1 calc R U
H27B H 0.9019 0.7965 0.8437 0.030 Uiso 1 1 calc R U
H27C H 0.7521 0.7618 0.8445 0.030 Uiso 1 1 calc R U
C30 C 0.5871(5) 0.5991(3) 0.9629(2) 0.0278(11) Uani 1 1 d . .
H30 H 0.6592 0.5630 0.9664 0.033 Uiso 1 1 calc R U
C31 C 0.5119(6) 0.6067(3) 1.0083(2) 0.0302(11) Uani 1 1 d . .
H31 H 0.5329 0.5762 1.0432 0.036 Uiso 1 1 calc R U
C32 C 0.4068(6) 0.6587(3) 1.0028(3) 0.0367(14) Uani 1 1 d . .
H32 H 0.3546 0.6637 1.0336 0.044 Uiso 1 1 calc R U
C33 C 0.3770(6) 0.7034(3) 0.9526(3) 0.0377(14) Uani 1 1 d . .
H33 H 0.3046 0.7394 0.9491 0.045 Uiso 1 1 calc R U
C34 C 0.4517(5) 0.6963(3) 0.9073(3) 0.0296(11) Uani 1 1 d . .
H34 H 0.4306 0.7272 0.8726 0.035 Uiso 1 1 calc R U
C35 C 0.5572(5) 0.6441(3) 0.9125(2) 0.0255(10) Uani 1 1 d . .
H35 H 0.6090 0.6391 0.8815 0.031 Uiso 1 1 calc R U
C40 C 0.4071(5) 0.6450(3) 0.5869(2) 0.0222(10) Uani 1 1 d . .
H40 H 0.4924 0.6421 0.6149 0.027 Uiso 1 1 calc R U
C41 C 0.3021(5) 0.6900(3) 0.5991(2) 0.0254(11) Uani 1 1 d . .
H41 H 0.3157 0.7184 0.6351 0.030 Uiso 1 1 calc R U
C42 C 0.1771(6) 0.6940(3) 0.5590(3) 0.0356(13) Uani 1 1 d . .
H42 H 0.1037 0.7239 0.5679 0.043 Uiso 1 1 calc R U
C43 C 0.1594(5) 0.6537(3) 0.5053(2) 0.0327(12) Uani 1 1 d . .
H43 H 0.0747 0.6573 0.4770 0.039 Uiso 1 1 calc R U
C44 C 0.2652(6) 0.6083(3) 0.4932(2) 0.0275(11) Uani 1 1 d . .
H44 H 0.2529 0.5804 0.4569 0.033 Uiso 1 1 calc R U
C45 C 0.3893(5) 0.6041(3) 0.5345(2) 0.0240(10) Uani 1 1 d . .
H45 H 0.4621 0.5730 0.5265 0.029 Uiso 1 1 calc R U

loop_
_atom_site_aniso_label
_atom_site_aniso_U_11
_atom_site_aniso_U_22
_atom_site_aniso_U_33
_atom_site_aniso_U_23
_atom_site_aniso_U_13
_atom_site_aniso_U_12
Ga1 0.0156(2) 0.0099(2) 0.0101(2) 0.00060(17) 0.00174(17) -0.00006(17)
Fe1 0.0101(3) 0.0111(3) 0.0081(3) 0.0018(2) 0.0020(2) -0.0006(2)
Cl1 0.0169(5) 0.0196(5) 0.0224(5) -0.0011(4) 0.0005(4) 0.0023(4)
P1 0.0111(5) 0.0240(6) 0.0120(5) 0.0047(4) 0.0014(4) -0.0049(4)
O1 0.0182(15) 0.0195(16) 0.0111(15) 0.0029(12) 0.0009(12) -0.0021(12)
N1 0.0159(17) 0.0125(17) 0.0110(17) 0.0000(13) 0.0044(14) -0.0064(14)
C1 0.0096(18) 0.011(2) 0.016(2) -0.0007(16) 0.0003(16) -0.0005(15)
Cl2 0.0359(6) 0.0120(5) 0.0181(5) 0.0046(4) 0.0096(5) 0.0005(4)
O2 0.0240(17) 0.0208(18) 0.0320(19) -0.0001(14) 0.0066(15) 0.0078(14)
N2 0.0112(16) 0.0113(17) 0.0107(16) 0.0017(13) 0.0028(13) -0.0020(13)
C2 0.014(2) 0.016(2) 0.0124(19) 0.0024(16) 0.0026(16) -0.0041(17)
O3 0.0164(15) 0.0202(16) 0.0133(15) 0.0003(12) -0.0011(12) -0.0038(12)
Cl3 0.0286(6) 0.0165(5) 0.0134(5) -0.0039(4) 0.0008(4) 0.0001(4)
C3 0.0096(18) 0.016(2) 0.015(2) 0.0038(16) 0.0046(16) -0.0021(15)
C4 0.018(2) 0.028(2) 0.015(2) 0.0023(18) 0.0068(17) -0.0042(18)
C5 0.015(2) 0.048(3) 0.042(3) 0.019(3) 0.002(2) -0.001(2)
C6 0.028(3) 0.034(3) 0.018(2) -0.004(2) 0.004(2) -0.019(2)
C7 0.0098(18) 0.0097(19) 0.0133(19) 0.0011(15) 0.0029(15) 0.0007(14)
C8 0.023(2) 0.017(2) 0.019(2) -0.0022(17) 0.0075(18) -0.0103(18)
C9 0.014(2) 0.017(2) 0.022(2) -0.0023(17) 0.0056(18) -0.0081(17)
C10 0.018(2) 0.012(2) 0.0063(18) 0.0008(15) 0.0047(16) -0.0062(16)
C11 0.021(2) 0.012(2) 0.017(2) 0.0022(16) 0.0065(18) -0.0026(17)
C12 0.021(2) 0.018(2) 0.015(2) 0.0031(17) 0.0046(17) -0.0004(17)
C13 0.020(2) 0.019(2) 0.013(2) 0.0033(17) 0.0048(17) -0.0040(17)
C14 0.019(2) 0.018(2) 0.0099(19) -0.0015(16) 0.0053(16) -0.0044(17)
C15 0.013(2) 0.017(2) 0.014(2) 0.0018(16) 0.0065(16) -0.0046(16)
C16 0.038(3) 0.020(2) 0.015(2) -0.0006(18) 0.007(2) 0.002(2)
C18 0.019(2) 0.021(2) 0.017(2) 0.0014(18) 0.0032(18) 0.0003(18)
C17 0.030(3) 0.029(3) 0.016(2) 0.0035(19) 0.0007(19) 0.000(2)
C19 0.016(2) 0.013(2) 0.0106(19) -0.0020(15) 0.0041(16) -0.0053(15)
C20 0.0118(19) 0.015(2) 0.014(2) -0.0042(16) 0.0006(16) -0.0053(16)
C21 0.017(2) 0.019(2) 0.0111(19) 0.0013(16) -0.0019(16) -0.0040(17)
C22 0.024(2) 0.019(2) 0.010(2) -0.0039(17) 0.0027(17) -0.0059(18)
C23 0.022(2) 0.017(2) 0.015(2) -0.0043(17) 0.0048(17) -0.0019(17)
C24 0.017(2) 0.013(2) 0.012(2) -0.0015(16) 0.0010(16) -0.0032(16)
C25 0.020(2) 0.022(2) 0.020(2) -0.0033(18) 0.0011(18) 0.0028(18)
C26 0.039(3) 0.029(3) 0.012(2) -0.0017(19) 0.003(2) -0.002(2)
C27 0.029(2) 0.016(2) 0.015(2) 0.0003(17) 0.0055(18) 0.0036(18)
C30 0.023(2) 0.035(3) 0.026(3) 0.000(2) 0.005(2) 0.007(2)
C31 0.036(3) 0.035(3) 0.021(2) -0.004(2) 0.008(2) -0.003(2)
C32 0.030(3) 0.044(3) 0.041(3) -0.023(3) 0.019(3) -0.009(2)
C33 0.024(3) 0.024(3) 0.063(4) -0.014(3) 0.004(3) 0.004(2)
C34 0.026(3) 0.020(2) 0.039(3) 0.004(2) -0.004(2) -0.004(2)
C35 0.024(2) 0.030(3) 0.024(2) -0.003(2) 0.006(2) -0.003(2)
C40 0.025(2) 0.024(2) 0.019(2) 0.0013(19) 0.0073(19) 0.0000(19)
C41 0.038(3) 0.017(2) 0.026(3) 0.0008(19) 0.017(2) 0.003(2)
C42 0.032(3) 0.039(3) 0.042(3) 0.016(3) 0.022(3) 0.014(2)
C43 0.023(3) 0.038(3) 0.036(3) 0.019(2) 0.004(2) -0.003(2)
C44 0.039(3) 0.025(3) 0.018(2) 0.002(2) 0.006(2) -0.008(2)
C45 0.029(3) 0.023(2) 0.023(2) 0.0028(19) 0.011(2) 0.003(2)

loop_
_atom_type_symbol
_atom_type_description
_atom_type_scat_dispersion_real
_atom_type_scat_dispersion_imag
_atom_type_scat_source
C C 0.0033 0.0016 'International Tables Vol C Tables 4.2.6.8 and 6.1.1.4'
H H 0.0000 0.0000 'International Tables Vol C Tables 4.2.6.8 and 6.1.1.4'
N N 0.0061 0.0033 'International Tables Vol C Tables 4.2.6.8 and 6.1.1.4'
O O 0.0106 0.0060 'International Tables Vol C Tables 4.2.6.8 and 6.1.1.4'
P P 0.1023 0.0942 'International Tables Vol C Tables 4.2.6.8 and 6.1.1.4'
Cl Cl 0.1484 0.1585 'International Tables Vol C Tables 4.2.6.8 and 6.1.1.4'
Fe Fe 0.3463 0.8444 'International Tables Vol C Tables 4.2.6.8 and 6.1.1.4'
Ga Ga 0.2307 1.6083 'International Tables Vol C Tables 4.2.6.8 and 6.1.1.4'

loop_
_geom_angle_atom_site_label_1
_geom_angle_atom_site_label_2
_geom_angle_atom_site_label_3
_geom_angle
Cl1 Ga1 Cl3 100.99(5)
Cl1 Ga1 Cl2 102.83(5)
Cl3 Ga1 Cl2 101.88(5)
Cl1 Ga1 Fe1 119.85(4)
Cl3 Ga1 Fe1 118.10(4)
Cl2 Ga1 Fe1 110.73(4)
C2 Fe1 C1 100.69(18)
C2 Fe1 C3 99.06(19)
C1 Fe1 C3 157.54(19)
C2 Fe1 C7 90.09(17)
C1 Fe1 C7 94.60(17)
C3 Fe1 C7 95.97(17)
C2 Fe1 P1 87.40(14)
C1 Fe1 P1 86.58(13)
C3 Fe1 P1 83.72(13)
C7 Fe1 P1 177.39(12)
C2 Fe1 Ga1 177.61(13)
C1 Fe1 Ga1 79.26(13)
C3 Fe1 Ga1 80.57(13)
C7 Fe1 Ga1 92.29(12)
P1 Fe1 Ga1 90.22(5)
C4 P1 C5 102.4(2)
C4 P1 C6 102.2(2)
C5 P1 C6 101.5(3)
C4 P1 Fe1 117.22(15)
C5 P1 Fe1 111.94(18)
C6 P1 Fe1 119.20(17)
C7 N1 C8 111.4(3)
C7 N1 C10 129.3(3)
C8 N1 C10 118.6(3)
O1 C1 Fe1 172.6(4)
C7 N2 C9 110.6(3)
C7 N2 C19 128.7(3)
C9 N2 C19 120.1(3)
O2 C2 Fe1 177.2(4)
O3 C3 Fe1 170.7(3)
P1 C4 H4A 109.5
P1 C4 H4B 109.5
H4A C4 H4B 109.5
P1 C4 H4C 109.5
H4A C4 H4C 109.5
H4B C4 H4C 109.5
P1 C5 H5A 109.5
P1 C5 H5B 109.5
H5A C5 H5B 109.5
P1 C5 H5C 109.5
H5A C5 H5C 109.5
H5B C5 H5C 109.5
P1 C6 H6A 109.5
P1 C6 H6B 109.5
H6A C6 H6B 109.5
P1 C6 H6C 109.5
H6A C6 H6C 109.5
H6B C6 H6C 109.5
N1 C7 N2 103.1(3)
N1 C7 Fe1 128.5(3)
N2 C7 Fe1 128.4(3)
C9 C8 N1 107.5(4)
C9 C8 H8 126.3
N1 C8 H8 126.3
C8 C9 N2 107.5(4)
C8 C9 H9 126.3
N2 C9 H9 126.3
C15 C10 C11 122.5(4)
C15 C10 N1 119.6(4)
C11 C10 N1 117.6(4)
C12 C11 C10 117.6(4)
C12 C11 C16 119.3(4)
C10 C11 C16 122.9(4)
C13 C12 C11 121.5(4)
C13 C12 H12 119.3
C11 C12 H12 119.3
C14 C13 C12 118.8(4)
C14 C13 C17 119.9(4)
C12 C13 C17 121.2(4)
C13 C14 C15 122.0(4)
C13 C14 H14 119.0
C15 C14 H14 119.0
C10 C15 C14 117.3(4)
C10 C15 C18 123.0(4)
C14 C15 C18 119.6(4)
C11 C16 H16A 109.5
C11 C16 H16B 109.5
H16A C16 H16B 109.5
C11 C16 H16C 109.5
H16A C16 H16C 109.5
H16B C16 H16C 109.5
C15 C18 H18A 109.5
C15 C18 H18B 109.5
H18A C18 H18B 109.5
C15 C18 H18C 109.5
H18A C18 H18C 109.5
H18B C18 H18C 109.5
C13 C17 H17A 109.5
C13 C17 H17B 109.5
H17A C17 H17B 109.5
C13 C17 H17C 109.5
H17A C17 H17C 109.5
H17B C17 H17C 109.5
C20 C19 C24 121.3(4)
C20 C19 N2 120.6(4)
C24 C19 N2 117.9(4)
C19 C20 C21 117.7(4)
C19 C20 C25 122.8(4)
C21 C20 C25 119.5(4)
C22 C21 C20 122.4(4)
C22 C21 H21 118.8
C20 C21 H21 118.8
C23 C22 C21 118.3(4)
C23 C22 C26 120.4(4)
C21 C22 C26 121.3(4)
C22 C23 C24 121.6(4)
C22 C23 H23 119.2
C24 C23 H23 119.2
C23 C24 C19 118.0(4)
C23 C24 C27 119.2(4)
C19 C24 C27 122.6(4)
C20 C25 H25A 109.5
C20 C25 H25B 109.5
H25A C25 H25B 109.5
C20 C25 H25C 109.5
H25A C25 H25C 109.5
H25B C25 H25C 109.5
C22 C26 H26A 109.5
C22 C26 H26B 109.5
H26A C26 H26B 109.5
C22 C26 H26C 109.5
H26A C26 H26C 109.5
H26B C26 H26C 109.5
C24 C27 H27A 109.5
C24 C27 H27B 109.5
H27A C27 H27B 109.5
C24 C27 H27C 109.5
H27A C27 H27C 109.5
H27B C27 H27C 109.5
C35 C30 C31 120.1(5)
C35 C30 H30 120.0
C31 C30 H30 120.0
C32 C31 C30 119.7(5)
C32 C31 H31 120.1
C30 C31 H31 120.1
C33 C32 C31 120.1(5)
C33 C32 H32 119.9
C31 C32 H32 119.9
C32 C33 C34 120.4(5)
C32 C33 H33 119.8
C34 C33 H33 119.8
C35 C34 C33 119.8(5)
C35 C34 H34 120.1
C33 C34 H34 120.1
C30 C35 C34 119.9(5)
C30 C35 H35 120.1
C34 C35 H35 120.1
C41 C40 C45 120.5(5)
C41 C40 H40 119.8
C45 C40 H40 119.8
C40 C41 C42 120.2(5)
C40 C41 H41 119.9
C42 C41 H41 119.9
C41 C42 C43 119.6(5)
C41 C42 H42 120.2
C43 C42 H42 120.2
C44 C43 C42 120.2(5)
C44 C43 H43 119.9
C42 C43 H43 119.9
C43 C44 C45 119.4(5)
C43 C44 H44 120.3
C45 C44 H44 120.3
C40 C45 C44 120.2(5)
C40 C45 H45 119.9
C44 C45 H45 119.9

loop_
_geom_bond_atom_site_label_1
_geom_bond_atom_site_label_2
_geom_bond_distance
Ga1 Cl1 2.2196(13)
Ga1 Cl3 2.2294(13)
Ga1 Cl2 2.2434(13)
Ga1 Fe1 2.4836(11)
Fe1 C2 1.803(4)
Fe1 C1 1.807(4)
Fe1 C3 1.801(4)
Fe1 C7 2.038(4)
Fe1 P1 2.3059(13)
P1 C4 1.812(4)
P1 C5 1.817(5)
P1 C6 1.819(5)
O1 C1 1.146(5)
N1 C7 1.366(5)
N1 C8 1.392(5)
N1 C10 1.454(5)
O2 C2 1.144(5)
N2 C7 1.381(5)
N2 C9 1.399(5)
N2 C19 1.442(5)
O3 C3 1.145(5)
C4 H4A 0.9800
C4 H4B 0.9800
C4 H4C 0.9800
C5 H5A 0.9800
C5 H5B 0.9800
C5 H5C 0.9800
C6 H6A 0.9800
C6 H6B 0.9800
C6 H6C 0.9800
C8 C9 1.313(6)
C8 H8 0.9500
C9 H9 0.9500
C10 C15 1.393(6)
C10 C11 1.400(6)
C11 C12 1.396(6)
C11 C16 1.506(6)
C12 C13 1.395(6)
C12 H12 0.9500
C13 C14 1.383(6)
C13 C17 1.519(6)
C14 C15 1.401(6)
C14 H14 0.9500
C15 C18 1.497(6)
C16 H16A 0.9800
C16 H16B 0.9800
C16 H16C 0.9800
C18 H18A 0.9800
C18 H18B 0.9800
C18 H18C 0.9800
C17 H17A 0.9800
C17 H17B 0.9800
C17 H17C 0.9800
C19 C20 1.388(6)
C19 C24 1.403(6)
C20 C21 1.399(6)
C20 C25 1.505(6)
C21 C22 1.381(6)
C21 H21 0.9500
C22 C23 1.384(6)
C22 C26 1.510(6)
C23 C24 1.400(6)
C23 H23 0.9500
C24 C27 1.514(6)
C25 H25A 0.9800
C25 H25B 0.9800
C25 H25C 0.9800
C26 H26A 0.9800
C26 H26B 0.9800
C26 H26C 0.9800
C27 H27A 0.9800
C27 H27B 0.9800
C27 H27C 0.9800
C30 C35 1.382(7)
C30 C31 1.388(7)
C30 H30 0.9500
C31 C32 1.375(8)
C31 H31 0.9500
C32 C33 1.376(9)
C32 H32 0.9500
C33 C34 1.381(8)
C33 H33 0.9500
C34 C35 1.381(7)
C34 H34 0.9500
C35 H35 0.9500
C40 C41 1.377(7)
C40 C45 1.379(7)
C40 H40 0.9500
C41 C42 1.382(8)
C41 H41 0.9500
C42 C43 1.397(8)
C42 H42 0.9500
C43 C44 1.385(8)
C43 H43 0.9500
C44 C45 1.389(7)
C44 H44 0.9500
C45 H45 0.9500
